data_7000952
loop_
_publ_author_name
'Jia, Qin-Xiang'
'Sun, Wei-Wei'
'Yao, Cheng-Fu'
'Wu, Hai-Hong'
'Gao, En-Qing'
'Liu, Cai-Ming'

_publ_section_title
;
 Coordination chemistry of tetrazolate-5-carboxylate with
 manganese(ii): synthesis, structure and magnetism
;
_journal_issue 15
_journal_name_full 'Dalton Transactions'
_journal_page_first 2721
_journal_page_last 2730
_journal_paper_doi 10.1039/b818915c
_journal_year 2009
_chemical_formula_sum 'C17 H22 Mn2 N10 O8'
_chemical_formula_weight 604.33
_chemical_name_systematic
;
?
;
_space_group_IT_number 15
_symmetry_cell_setting monoclinic
_symmetry_space_group_name_Hall '-C 2yc'
_symmetry_space_group_name_H-M 'C 1 2/c 1'
_atom_sites_solution_hydrogens geom
_atom_sites_solution_primary direct
_atom_sites_solution_secondary difmap
_audit_creation_method SHELXL-97
_cell_angle_alpha 90.00
_cell_angle_beta 123.300(6)
_cell_angle_gamma 90.00
_cell_formula_units_Z 4
_cell_length_a 27.573(11)
_cell_length_b 6.499(3)
_cell_length_c 15.339(6)
_cell_measurement_reflns_used 603
_cell_measurement_temperature 293(2)
_cell_measurement_theta_max 19.70
_cell_measurement_theta_min 2.66
_cell_volume 2297.4(17)
_computing_cell_refinement 'Bruker SMART'
_computing_data_collection 'Bruker SMART'
_computing_data_reduction 'Bruker SHELXTL'
_computing_molecular_graphics 'Bruker SHELXTL'
_computing_publication_material 'Bruker SHELXTL'
_computing_structure_refinement 'Bruker SHELXTL'
_computing_structure_solution 'Bruker SHELXTL'
_diffrn_ambient_temperature 293(2)
_diffrn_measured_fraction_theta_full 0.995
_diffrn_measured_fraction_theta_max 0.995
_diffrn_measurement_device_type 'CCD area detector'
_diffrn_measurement_method 'phi and omega scans'
_diffrn_radiation_monochromator graphite
_diffrn_radiation_source 'fine-focus sealed tube'
_diffrn_radiation_type MoK\a
_diffrn_radiation_wavelength 0.71073
_diffrn_reflns_av_R_equivalents 0.0890
_diffrn_reflns_av_sigmaI/netI 0.1181
_diffrn_reflns_limit_h_max 35
_diffrn_reflns_limit_h_min -23
_diffrn_reflns_limit_k_max 8
_diffrn_reflns_limit_k_min -7
_diffrn_reflns_limit_l_max 19
_diffrn_reflns_limit_l_min -19
_diffrn_reflns_number 6812
_diffrn_reflns_theta_full 27.46
_diffrn_reflns_theta_max 27.46
_diffrn_reflns_theta_min 2.66
_exptl_absorpt_coefficient_mu 1.167
_exptl_absorpt_correction_T_max 0.8922
_exptl_absorpt_correction_T_min 0.7209
_exptl_absorpt_correction_type multi-scan
_exptl_absorpt_process_details SADABS
_exptl_crystal_colour yellow
_exptl_crystal_density_diffrn 1.747
_exptl_crystal_density_method 'not measured'
_exptl_crystal_description prism
_exptl_crystal_F_000 1232
_exptl_crystal_size_max 0.30
_exptl_crystal_size_mid 0.20
_exptl_crystal_size_min 0.10
_refine_diff_density_max 0.568
_refine_diff_density_min -0.446
_refine_diff_density_rms 0.108
_refine_ls_extinction_coef 0.0016(4)
_refine_ls_extinction_expression Fc^*^=kFc[1+0.001xFc^2^\l^3^/sin(2\q)]^-1/4^
_refine_ls_extinction_method SHELXL
_refine_ls_goodness_of_fit_ref 0.973
_refine_ls_hydrogen_treatment mixed
_refine_ls_matrix_type full
_refine_ls_number_parameters 231
_refine_ls_number_reflns 2623
_refine_ls_number_restraints 14
_refine_ls_restrained_S_all 0.971
_refine_ls_R_factor_all 0.1374
_refine_ls_R_factor_gt 0.0657
_refine_ls_shift/su_max 0.000
_refine_ls_shift/su_mean 0.000
_refine_ls_structure_factor_coef Fsqd
_refine_ls_weighting_details 'calc w=1/[\s^2^(Fo^2^)+(0.0671P)^2^+0.0000P] where P=(Fo^2^+2Fc^2^)/3'
_refine_ls_weighting_scheme calc
_refine_ls_wR_factor_gt 0.1394
_refine_ls_wR_factor_ref 0.1718
_reflns_number_gt 1359
_reflns_number_total 2623
_reflns_threshold_expression >2sigma(I)
_cod_data_source_file b818915c.txt
_cod_data_source_block 6
_cod_depositor_comments
;
The following automatic conversions were performed:
'_symmetry_cell_setting' value 'Monoclinic' changed to 'monoclinic'
according to '/home/saulius/struct/CIF-dictionaries/cif_core.dic'
dictionary named 'cif_core.dic' version 2.4.1 from 2010-06-29.

Automatic conversion script
Id: cif_fix_enum 1527 2010-12-29 10:47:43Z saulius 
;
_cod_original_cell_volume 2297.4(16)
_cod_original_sg_symbol_H-M 'C2/c '
_cod_database_code 7000952

loop_
_symmetry_equiv_pos_as_xyz
'x, y, z'
'-x, y, -z+1/2'
'x+1/2, y+1/2, z'
'-x+1/2, y+1/2, -z+1/2'
'-x, -y, -z'
'x, -y, z-1/2'
'-x+1/2, -y+1/2, -z'
'x+1/2, -y+1/2, z-1/2'

loop_
_atom_site_label
_atom_site_type_symbol
_atom_site_fract_x
_atom_site_fract_y
_atom_site_fract_z
_atom_site_U_iso_or_equiv
_atom_site_adp_type
_atom_site_occupancy
_atom_site_symmetry_multiplicity
_atom_site_calc_flag
_atom_site_refinement_flags
_atom_site_disorder_assembly
_atom_site_disorder_group
Mn1 Mn 0.27629(4) 0.36569(12) 0.70408(6) 0.0369(3) Uani 1 1 d . . .
C1 C 0.3109(10) 0.7342(13) 0.6267(16) 0.027(2) Uani 0.698(6) 1 d PD . 1
C2 C 0.2861(3) 0.8546(15) 0.6762(6) 0.0321(16) Uani 0.698(6) 1 d P . 1
N1 N 0.3154(4) 0.5294(12) 0.6356(6) 0.035(2) Uani 0.698(6) 1 d PD . 1
N2 N 0.3359(3) 0.4687(12) 0.5784(6) 0.0373(17) Uani 0.698(6) 1 d PD . 1
N3 N 0.3452(8) 0.6350(18) 0.5373(15) 0.036(3) Uani 0.698(6) 1 d PD . 1
N4 N 0.3291(3) 0.8037(9) 0.5682(5) 0.0350(17) Uani 0.698(6) 1 d PD . 1
O1 O 0.2662(2) 0.7439(11) 0.7174(4) 0.0362(16) Uani 0.698(6) 1 d P . 1
O2 O 0.287(2) 1.0458(19) 0.674(4) 0.042(2) Uani 0.698(6) 1 d P . 1
C1' C 0.305(3) 0.777(3) 0.637(4) 0.027(2) Uani 0.302(6) 1 d PD . 2
C2' C 0.3232(7) 0.623(3) 0.5850(13) 0.0321(16) Uani 0.302(6) 1 d P . 2
N1' N 0.2797(7) 0.711(2) 0.6846(12) 0.028(4) Uani 0.302(6) 1 d PD . 2
N2' N 0.2668(7) 0.877(3) 0.7185(12) 0.0373(17) Uani 0.302(6) 1 d PD . 2
N3' N 0.285(7) 1.033(6) 0.686(11) 0.042(2) Uani 0.302(6) 1 d PD . 2
N4' N 0.3064(6) 0.981(2) 0.6299(10) 0.035(4) Uani 0.302(6) 1 d PD . 2
O1' O 0.3199(8) 0.435(3) 0.6068(13) 0.043(5) Uani 0.302(6) 1 d P . 2
O2' O 0.3362(18) 0.694(5) 0.530(3) 0.036(3) Uani 0.302(6) 1 d P . 2
C3 C 0.4172(2) 0.0951(9) 0.3767(4) 0.0457(15) Uani 1 1 d . . .
H11A H 0.3849 0.0515 0.3761 0.055 Uiso 1 1 calc R . .
C4 C 0.4480(2) -0.0506(9) 0.3614(4) 0.0419(14) Uani 1 1 d . . .
H4A H 0.4362 -0.1875 0.3499 0.050 Uiso 1 1 calc R . .
C5 C 0.4971(2) 0.0100(8) 0.3634(4) 0.0346(12) Uani 1 1 d . . .
C6 C 0.5113(3) 0.2156(9) 0.3795(4) 0.0430(14) Uani 1 1 d . . .
H6A H 0.5436 0.2632 0.3812 0.052 Uiso 1 1 calc R . .
C7 C 0.4774(3) 0.3504(9) 0.3931(5) 0.0515(16) Uani 1 1 d . . .
H7A H 0.4878 0.4887 0.4034 0.062 Uiso 1 1 calc R . .
C8 C 0.5337(2) -0.1408(9) 0.3493(4) 0.0427(14) Uani 1 1 d . . .
H8A H 0.5524 -0.2335 0.4085 0.051 Uiso 1 1 calc R . .
H8B H 0.5640 -0.0657 0.3489 0.051 Uiso 1 1 calc R . .
C9 C 0.5000 -0.2673(13) 0.2500 0.048(2) Uani 1 2 d SD . .
H9A H 0.526(2) -0.353(7) 0.245(4) 0.058 Uiso 1 1 d D . .
N5 N 0.4305(2) 0.2949(8) 0.3923(3) 0.0472(13) Uani 1 1 d . . .
O4 O 0.19245(18) 0.3670(7) 0.5567(3) 0.0481(10) Uani 1 1 d D . .
H4W2 H 0.185(3) 0.480(5) 0.524(4) 0.07(2) Uiso 1 1 d D . .
H4W1 H 0.186(4) 0.267(6) 0.516(4) 0.12(4) Uiso 1 1 d D . .
O3 O 0.35391(18) 0.3957(6) 0.8599(3) 0.0407(10) Uani 1 1 d . . .
H3W2 H 0.379(2) 0.509(10) 0.873(4) 0.055(18) Uiso 1 1 d . . .
H3W1 H 0.347(3) 0.366(9) 0.903(5) 0.07(2) Uiso 1 1 d . . .

loop_
_atom_site_aniso_label
_atom_site_aniso_U_11
_atom_site_aniso_U_22
_atom_site_aniso_U_33
_atom_site_aniso_U_23
_atom_site_aniso_U_13
_atom_site_aniso_U_12
Mn1 0.0403(5) 0.0275(5) 0.0413(5) 0.0039(4) 0.0213(4) -0.0012(4)
C1 0.031(6) 0.030(5) 0.021(5) 0.001(6) 0.015(3) -0.001(6)
C2 0.025(4) 0.036(5) 0.028(4) 0.000(4) 0.010(3) -0.007(4)
N1 0.050(5) 0.028(5) 0.040(5) -0.011(3) 0.032(4) -0.011(4)
N2 0.047(5) 0.027(4) 0.040(4) 0.007(3) 0.025(3) 0.009(3)
N3 0.042(7) 0.035(8) 0.040(4) -0.001(6) 0.028(5) 0.007(6)
N4 0.046(4) 0.031(4) 0.042(4) -0.003(3) 0.033(3) 0.006(3)
O1 0.040(3) 0.046(4) 0.029(3) -0.002(3) 0.023(3) 0.008(3)
O2 0.054(5) 0.019(3) 0.052(12) 0.005(4) 0.028(5) 0.003(4)
C1' 0.031(6) 0.030(5) 0.021(5) 0.001(6) 0.015(3) -0.001(6)
C2' 0.025(4) 0.036(5) 0.028(4) 0.000(4) 0.010(3) -0.007(4)
N1' 0.048(11) 0.016(9) 0.034(9) -0.013(7) 0.032(8) -0.007(7)
N2' 0.047(5) 0.027(4) 0.040(4) 0.007(3) 0.025(3) 0.009(3)
N3' 0.054(5) 0.019(3) 0.052(12) 0.005(4) 0.028(5) 0.003(4)
N4' 0.042(10) 0.045(10) 0.024(8) -0.002(7) 0.023(7) -0.002(7)
O1' 0.062(11) 0.036(11) 0.039(10) -0.001(7) 0.032(8) -0.029(9)
O2' 0.042(7) 0.035(8) 0.040(4) -0.001(6) 0.028(5) 0.007(6)
C3 0.038(3) 0.050(4) 0.047(4) 0.001(3) 0.021(3) 0.007(3)
C4 0.045(4) 0.037(3) 0.046(4) 0.000(3) 0.026(3) 0.004(3)
C5 0.036(3) 0.037(3) 0.028(3) 0.000(2) 0.016(2) -0.003(2)
C6 0.048(4) 0.047(4) 0.045(4) 0.001(3) 0.033(3) -0.002(3)
C7 0.074(5) 0.034(3) 0.059(4) -0.005(3) 0.044(4) -0.001(3)
C8 0.051(4) 0.045(4) 0.038(3) 0.005(3) 0.028(3) 0.007(3)
C9 0.068(7) 0.037(5) 0.055(6) 0.000 0.044(5) 0.000
N5 0.055(3) 0.050(3) 0.037(3) 0.005(2) 0.025(3) 0.017(3)
O4 0.048(3) 0.043(3) 0.045(2) 0.009(2) 0.020(2) -0.007(2)
O3 0.044(2) 0.038(3) 0.040(2) 0.0050(18) 0.023(2) -0.0045(19)

loop_
_atom_type_symbol
_atom_type_description
_atom_type_scat_dispersion_real
_atom_type_scat_dispersion_imag
_atom_type_scat_source
C C 0.0033 0.0016 'International Tables Vol C Tables 4.2.6.8 and 6.1.1.4'
H H 0.0000 0.0000 'International Tables Vol C Tables 4.2.6.8 and 6.1.1.4'
N N 0.0061 0.0033 'International Tables Vol C Tables 4.2.6.8 and 6.1.1.4'
O O 0.0106 0.0060 'International Tables Vol C Tables 4.2.6.8 and 6.1.1.4'
Mn Mn 0.3368 0.7283 'International Tables Vol C Tables 4.2.6.8 and 6.1.1.4'

loop_
_geom_angle_atom_site_label_1
_geom_angle_atom_site_label_2
_geom_angle_atom_site_label_3
_geom_angle
_geom_angle_site_symmetry_1
_geom_angle_site_symmetry_3
_geom_angle_publ_flag
N2' Mn1 N1 148.3(5) 4_546 . ?
N2' Mn1 O3 84.0(4) 4_546 . ?
N1 Mn1 O3 92.2(3) . . ?
N2' Mn1 O4 88.8(5) 4_546 . ?
N1 Mn1 O4 91.3(2) . . ?
O3 Mn1 O4 171.15(17) . . ?
N2' Mn1 O2 109.8(5) 4_546 1_545 ?
N1 Mn1 O2 101.9(3) . 1_545 ?
O3 Mn1 O2 98.8(15) . 1_545 ?
O4 Mn1 O2 88.5(15) . 1_545 ?
N2' Mn1 N3' 103.9(9) 4_546 1_545 ?
N1 Mn1 N3' 107.8(7) . 1_545 ?
O3 Mn1 N3' 97(4) . 1_545 ?
O4 Mn1 N3' 90(5) . 1_545 ?
O2 Mn1 N3' 6.2(14) 1_545 1_545 ?
N2' Mn1 O1 22.8(4) 4_546 4_546 ?
N1 Mn1 O1 171.1(3) . 4_546 ?
O3 Mn1 O1 85.99(19) . 4_546 ?
O4 Mn1 O1 89.36(18) . 4_546 ?
O2 Mn1 O1 87.0(3) 1_545 4_546 ?
N3' Mn1 O1 81.1(7) 1_545 4_546 ?
N2' Mn1 N1' 96.7(7) 4_546 . ?
N1 Mn1 N1' 51.7(4) . . ?
O3 Mn1 N1' 88.2(4) . . ?
O4 Mn1 N1' 87.5(4) . . ?
O2 Mn1 N1' 153.1(5) 1_545 . ?
N3' Mn1 N1' 159.2(7) 1_545 . ?
O1 Mn1 N1' 119.5(5) 4_546 . ?
N2' Mn1 O1' 166.8(7) 4_546 . ?
N1 Mn1 O1' 19.2(4) . . ?
O3 Mn1 O1' 98.0(4) . . ?
O4 Mn1 O1' 87.9(4) . . ?
O2 Mn1 O1' 82.9(5) 1_545 . ?
N3' Mn1 O1' 88.9(8) 1_545 . ?
O1 Mn1 O1' 169.7(5) 4_546 . ?
N1' Mn1 O1' 70.4(6) . . ?
N2' Mn1 O1 78.2(5) 4_546 . ?
N1 Mn1 O1 70.2(2) . . ?
O3 Mn1 O1 84.74(17) . . ?
O4 Mn1 O1 88.76(19) . . ?
O2 Mn1 O1 171.6(4) 1_545 . ?
N3' Mn1 O1 178(2) 1_545 . ?
O1 Mn1 O1 100.94(18) 4_546 . ?
N1' Mn1 O1 18.6(4) . . ?
O1' Mn1 O1 89.0(5) . . ?
N4 C1 N1 111.2(8) . . ?
N4 C1 C2 128.0(8) . . ?
N1 C1 C2 120.7(9) . . ?
O2 C2 O1 127.0(10) . . ?
O2 C2 C1 119.3(8) . . ?
O1 C2 C1 113.7(10) . . ?
C1 N1 N2 105.9(7) . . ?
C1 N1 Mn1 120.0(6) . . ?
N2 N1 Mn1 132.7(6) . . ?
N1 N2 N3 109.2(8) . . ?
N2 N3 N4 107.6(11) . . ?
C1 N4 N3 106.1(9) . . ?
C2 O1 Mn1 124.5(7) . 4_556 ?
C2 O1 Mn1 114.9(7) . . ?
Mn1 O1 Mn1 120.5(3) 4_556 . ?
C2 O2 Mn1 159.8(7) . 1_565 ?
N1' C1' N4' 114(2) . . ?
N1' C1' C2' 119.9(19) . . ?
N4' C1' C2' 125(2) . . ?
O2' C2' O1' 131(3) . . ?
O2' C2' C1' 116(2) . . ?
O1' C2' C1' 113.5(19) . . ?
N2' N1' C1' 106.8(19) . . ?
N2' N1' Mn1 135.3(16) . . ?
C1' N1' Mn1 117.5(13) . . ?
N1' N2' N3' 103(2) . . ?
N1' N2' Mn1 123.4(16) . 4_556 ?
N3' N2' Mn1 133.0(18) . 4_556 ?
N4' N3' N2' 116(3) . . ?
N4' N3' Mn1 116(2) . 1_565 ?
N2' N3' Mn1 127(2) . 1_565 ?
N3' N4' C1' 99(2) . . ?
C2' O1' Mn1 117.9(17) . . ?
N5 C3 C4 124.5(6) . . ?
N5 C3 H11A 117.8 . . ?
C4 C3 H11A 117.8 . . ?
C3 C4 C5 119.0(6) . . ?
C3 C4 H4A 120.5 . . ?
C5 C4 H4A 120.5 . . ?
C6 C5 C4 117.1(5) . . ?
C6 C5 C8 120.6(5) . . ?
C4 C5 C8 122.2(5) . . ?
C5 C6 C7 119.7(5) . . ?
C5 C6 H6A 120.2 . . ?
C7 C6 H6A 120.2 . . ?
N5 C7 C6 124.0(6) . . ?
N5 C7 H7A 118.0 . . ?
C6 C7 H7A 118.0 . . ?
C5 C8 C9 114.0(4) . . ?
C5 C8 H8A 108.7 . . ?
C9 C8 H8A 108.7 . . ?
C5 C8 H8B 108.7 . . ?
C9 C8 H8B 108.7 . . ?
H8A C8 H8B 107.6 . . ?
C8 C9 C8 114.4(7) . 2_655 ?
C8 C9 H9A 109(3) . . ?
C8 C9 H9A 108(3) 2_655 . ?
C3 N5 C7 115.7(5) . . ?
Mn1 O4 H4W2 113(4) . . ?
Mn1 O4 H4W1 116(5) . . ?
H4W2 O4 H4W1 110(3) . . ?
Mn1 O3 H3W2 118(3) . . ?
Mn1 O3 H3W1 111(5) . . ?
H3W2 O3 H3W1 118(6) . . ?

loop_
_geom_bond_atom_site_label_1
_geom_bond_atom_site_label_2
_geom_bond_distance
_geom_bond_site_symmetry_2
_geom_bond_publ_flag
Mn1 N2' 2.093(17) 4_546 ?
Mn1 N1 2.153(8) . ?
Mn1 O3 2.171(4) . ?
Mn1 O4 2.171(4) . ?
Mn1 O2 2.184(13) 1_545 ?
Mn1 N3' 2.21(4) 1_545 ?
Mn1 O1 2.236(7) 4_546 ?
Mn1 N1' 2.275(15) . ?
Mn1 O1' 2.419(17) . ?
Mn1 O1 2.495(7) . ?
C1 N4 1.324(10) . ?
C1 N1 1.337(11) . ?
C1 C2 1.494(12) . ?
C2 O2 1.243(14) . ?
C2 O1 1.265(10) . ?
N1 N2 1.337(10) . ?
N2 N3 1.345(15) . ?
N3 N4 1.361(12) . ?
O1 Mn1 2.236(7) 4_556 ?
O2 Mn1 2.184(13) 1_565 ?
C1' N1' 1.329(19) . ?
C1' N4' 1.329(19) . ?
C1' C2' 1.52(3) . ?
C2' O2' 1.18(4) . ?
C2' O1' 1.28(3) . ?
N1' N2' 1.327(15) . ?
N2' N3' 1.34(2) . ?
N2' Mn1 2.093(17) 4_556 ?
N3' N4' 1.33(2) . ?
N3' Mn1 2.21(4) 1_565 ?
C3 N5 1.335(7) . ?
C3 C4 1.374(7) . ?
C3 H11A 0.9300 . ?
C4 C5 1.393(7) . ?
C4 H4A 0.9300 . ?
C5 C6 1.376(8) . ?
C5 C8 1.506(7) . ?
C6 C7 1.377(8) . ?
C6 H6A 0.9300 . ?
C7 N5 1.336(7) . ?
C7 H7A 0.9300 . ?
C8 C9 1.518(7) . ?
C8 H8A 0.9700 . ?
C8 H8B 0.9700 . ?
C9 C8 1.518(7) 2_655 ?
C9 H9A 0.956(19) . ?
O4 H4W2 0.85(2) . ?
O4 H4W1 0.85(2) . ?
O3 H3W2 0.95(6) . ?
O3 H3W1 0.81(6) . ?

loop_
_geom_hbond_atom_site_label_D
_geom_hbond_atom_site_label_H
_geom_hbond_atom_site_label_A
_geom_hbond_distance_DH
_geom_hbond_distance_HA
_geom_hbond_distance_DA
_geom_hbond_angle_DHA
_geom_hbond_site_symmetry_A
O4 H4W2 N4 0.85(2) 1.88(3) 2.712(7) 168(6) 7_566
O4 H4W2 O2' 0.85(2) 2.23(3) 3.06(3) 165(5) 7_566
O4 H4W2 N4' 0.85(2) 2.51(5) 3.046(13) 122(5) 7_566
O4 H4W1 N2 0.85(2) 1.96(2) 2.809(9) 176(8) 7_556
O4 H4W1 O1' 0.85(2) 2.23(4) 3.054(19) 163(7) 7_556
O3 H3W2 N5 0.95(6) 1.81(6) 2.757(6) 173(5) 6_566
O3 H3W1 N3 0.81(6) 2.09(7) 2.868(17) 163(6) 6_566
O3 H3W1 O2' 0.81(6) 2.16(7) 2.96(3) 174(7) 6_566

loop_
_geom_torsion_atom_site_label_1
_geom_torsion_atom_site_label_2
_geom_torsion_atom_site_label_3
_geom_torsion_atom_site_label_4
_geom_torsion
_geom_torsion_site_symmetry_1
_geom_torsion_site_symmetry_2
_geom_torsion_site_symmetry_3
_geom_torsion_site_symmetry_4
_geom_torsion_publ_flag
N4 C1 C2 O2 -8(4) . . . . ?
N1 C1 C2 O2 174(3) . . . . ?
N4 C1 C2 O1 172.0(17) . . . . ?
N1 C1 C2 O1 -6(2) . . . . ?
N4 C1 N1 N2 -1(2) . . . . ?
C2 C1 N1 N2 176.6(15) . . . . ?
N4 C1 N1 Mn1 -169.8(10) . . . . ?
C2 C1 N1 Mn1 8(2) . . . . ?
N2' Mn1 N1 C1 -6.9(17) 4_546 . . . ?
O3 Mn1 N1 C1 -88.9(13) . . . . ?
O4 Mn1 N1 C1 82.9(13) . . . . ?
O2 Mn1 N1 C1 172(2) 1_545 . . . ?
N3' Mn1 N1 C1 173(5) 1_545 . . . ?
O1 Mn1 N1 C1 -11(3) 4_546 . . . ?
N1' Mn1 N1 C1 -2.9(14) . . . . ?
O1' Mn1 N1 C1 163(2) . . . . ?
O1 Mn1 N1 C1 -5.3(13) . . . . ?
N2' Mn1 N1 N2 -171.5(10) 4_546 . . . ?
O3 Mn1 N1 N2 106.4(9) . . . . ?
O4 Mn1 N1 N2 -81.8(9) . . . . ?
O2 Mn1 N1 N2 7.0(18) 1_545 . . . ?
N3' Mn1 N1 N2 9(5) 1_545 . . . ?
O1 Mn1 N1 N2 -175.8(13) 4_546 . . . ?
N1' Mn1 N1 N2 -167.6(11) . . . . ?
O1' Mn1 N1 N2 -2.0(14) . . . . ?
O1 Mn1 N1 N2 -170.0(9) . . . . ?
C1 N1 N2 N3 1.5(17) . . . . ?
Mn1 N1 N2 N3 167.7(11) . . . . ?
N1 N2 N3 N4 -1.0(17) . . . . ?
N1 C1 N4 N3 1(2) . . . . ?
C2 C1 N4 N3 -177(2) . . . . ?
N2 N3 N4 C1 0.1(19) . . . . ?
O2 C2 O1 Mn1 2(3) . . . 4_556 ?
C1 C2 O1 Mn1 -178.6(11) . . . 4_556 ?
O2 C2 O1 Mn1 -179(3) . . . . ?
C1 C2 O1 Mn1 0.8(12) . . . . ?
N2' Mn1 O1 C2 -178.6(7) 4_546 . . . ?
N1 Mn1 O1 C2 2.2(5) . . . . ?
O3 Mn1 O1 C2 96.4(5) . . . . ?
O4 Mn1 O1 C2 -89.6(5) . . . . ?
O2 Mn1 O1 C2 -18(10) 1_545 . . . ?
N3' Mn1 O1 C2 -29(100) 1_545 . . . ?
O1 Mn1 O1 C2 -178.7(6) 4_546 . . . ?
N1' Mn1 O1 C2 -3.7(13) . . . . ?
O1' Mn1 O1 C2 -1.7(6) . . . . ?
N2' Mn1 O1 Mn1 0.8(5) 4_546 . . 4_556 ?
N1 Mn1 O1 Mn1 -178.4(4) . . . 4_556 ?
O3 Mn1 O1 Mn1 -84.2(3) . . . 4_556 ?
O4 Mn1 O1 Mn1 89.8(3) . . . 4_556 ?
O2 Mn1 O1 Mn1 161(10) 1_545 . . 4_556 ?
N3' Mn1 O1 Mn1 150(100) 1_545 . . 4_556 ?
O1 Mn1 O1 Mn1 0.69(12) 4_546 . . 4_556 ?
N1' Mn1 O1 Mn1 175.7(15) . . . 4_556 ?
O1' Mn1 O1 Mn1 177.7(5) . . . 4_556 ?
O1 C2 O2 Mn1 5(14) . . . 1_565 ?
C1 C2 O2 Mn1 -175(10) . . . 1_565 ?
N1' C1' C2' O2' 168(4) . . . . ?
N4' C1' C2' O2' -5(7) . . . . ?
N1' C1' C2' O1' -10(6) . . . . ?
N4' C1' C2' O1' 178(4) . . . . ?
N4' C1' N1' N2' -5(5) . . . . ?
C2' C1' N1' N2' -178(4) . . . . ?
N4' C1' N1' Mn1 -179(3) . . . . ?
C2' C1' N1' Mn1 8(6) . . . . ?
N2' Mn1 N1' N2' 8(2) 4_546 . . . ?
N1 Mn1 N1' N2' -170(2) . . . . ?
O3 Mn1 N1' N2' -76.2(17) . . . . ?
O4 Mn1 N1' N2' 96.1(17) . . . . ?
O2 Mn1 N1' N2' 178(4) 1_545 . . . ?
N3' Mn1 N1' N2' 180(13) 1_545 . . . ?
O1 Mn1 N1' N2' 8.2(19) 4_546 . . . ?
O1' Mn1 N1' N2' -175.3(19) . . . . ?
O1 Mn1 N1' N2' 2.6(11) . . . . ?
N2' Mn1 N1' C1' 180(3) 4_546 . . . ?
N1 Mn1 N1' C1' 2(3) . . . . ?
O3 Mn1 N1' C1' 96(3) . . . . ?
O4 Mn1 N1' C1' -92(3) . . . . ?
O2 Mn1 N1' C1' -10(5) 1_545 . . . ?
N3' Mn1 N1' C1' -8(13) 1_545 . . . ?
O1 Mn1 N1' C1' -180(3) 4_546 . . . ?
O1' Mn1 N1' C1' -3(3) . . . . ?
O1 Mn1 N1' C1' 175(4) . . . . ?
C1' N1' N2' N3' 1(8) . . . . ?
Mn1 N1' N2' N3' 174(8) . . . . ?
C1' N1' N2' Mn1 178(3) . . . 4_556 ?
Mn1 N1' N2' Mn1 -9(2) . . . 4_556 ?
N1' N2' N3' N4' 3(14) . . . . ?
Mn1 N2' N3' N4' -174(5) 4_556 . . . ?
N1' N2' N3' Mn1 177(10) . . . 1_565 ?
Mn1 N2' N3' Mn1 0(18) 4_556 . . 1_565 ?
N2' N3' N4' C1' -5(14) . . . . ?
Mn1 N3' N4' C1' -180(8) 1_565 . . . ?
N1' C1' N4' N3' 6(9) . . . . ?
C2' C1' N4' N3' 179(9) . . . . ?
O2' C2' O1' Mn1 -170(3) . . . . ?
C1' C2' O1' Mn1 7(3) . . . . ?
N2' Mn1 O1' C2' 10(3) 4_546 . . . ?
N1 Mn1 O1' C2' -14.6(12) . . . . ?
O3 Mn1 O1' C2' -87.9(14) . . . . ?
O4 Mn1 O1' C2' 85.4(13) . . . . ?
O2 Mn1 O1' C2' 174(2) 1_545 . . . ?
N3' Mn1 O1' C2' 176(5) 1_545 . . . ?
O1 Mn1 O1' C2' 160.1(18) 4_546 . . . ?
N1' Mn1 O1' C2' -2.7(13) . . . . ?
O1 Mn1 O1' C2' -3.4(13) . . . . ?
N5 C3 C4 C5 0.9(8) . . . . ?
C3 C4 C5 C6 -0.8(7) . . . . ?
C3 C4 C5 C8 178.9(5) . . . . ?
C4 C5 C6 C7 0.2(8) . . . . ?
C8 C5 C6 C7 -179.5(5) . . . . ?
C5 C6 C7 N5 0.3(9) . . . . ?
C6 C5 C8 C9 -125.4(6) . . . . ?
C4 C5 C8 C9 54.9(7) . . . . ?
C5 C8 C9 C8 55.9(4) . . . 2_655 ?
C4 C3 N5 C7 -0.4(8) . . . . ?
C6 C7 N5 C3 -0.3(8) . . . . ?
